data_4103830
loop_
_publ_author_name
'Anukul Jana'
'Debajyoti Ghoshal'
'Herbert W. Roesky'
'Ina Objartel'
'Gerald Schwab'
'Dietmar Stalke'

_publ_contact_author 'Prof. Dr. H. W. Roesky'
_publ_contact_author_email 'hroesky@gwdg.de, dstalke@chemie.uni-goettingen.de'
_publ_section_title
;
 A Germanium(II) Hydride as an Effective Reagent for Hydrogermylation
 Reactions
;
_journal_name_full 'Journal of the American Chemical Society'
_journal_page_first 1288
_journal_page_last 1293
_journal_paper_doi 10.1021/ja808656t
_journal_volume 131
_journal_year 2009
_chemical_formula_sum 'C41 H60 Ge N2 O4'
_chemical_formula_weight 717.50
_chemical_name_systematic
; 
 ? 
;
_space_group_IT_number 14
_symmetry_cell_setting monoclinic
_symmetry_space_group_name_Hall '-P 2yn'
_symmetry_space_group_name_H-M 'P 1 21/n 1'
_atom_sites_solution_hydrogens geom
_atom_sites_solution_primary direct
_atom_sites_solution_secondary difmap
_audit_creation_method SHELXL-97
_cell_angle_alpha 90.00
_cell_angle_beta 103.221(2)
_cell_angle_gamma 90.00
_cell_formula_units_Z 4
_cell_length_a 11.5788(19)
_cell_length_b 17.559(3)
_cell_length_c 19.778(3)
_cell_measurement_reflns_used 9988
_cell_measurement_temperature 100(2)
_cell_measurement_theta_max 26.6655
_cell_measurement_theta_min 2.293
_cell_volume 3914.5(11)
_computing_cell_refinement 'SAINT V7.46A'
_computing_data_collection 'APEX2 v2.2-0'
_computing_data_reduction 'SAINT V7.46A'
_computing_molecular_graphics 'XSHELL ver. 4.01'
_computing_publication_material 'XSHELL ver. 4.01'
_computing_structure_refinement 'SHELXL in SHELXTL Ver. 6.10'
_computing_structure_solution 'SHELXS in SHELXTL Ver. 6.10'
_diffrn_ambient_temperature 100(2)
_diffrn_measured_fraction_theta_full 0.999
_diffrn_measured_fraction_theta_max 0.999
_diffrn_measurement_device_type 'Bruker Smart Apex II with D8_Goniometer'
_diffrn_measurement_method 'omega scans'
_diffrn_radiation_monochromator 'INCOATEC quazar mirror optics'
_diffrn_radiation_source 'INCOATEC Mo micro source'
_diffrn_radiation_type MoK\a
_diffrn_radiation_wavelength 0.71073
_diffrn_reflns_av_R_equivalents 0.0502
_diffrn_reflns_av_sigmaI/netI 0.0279
_diffrn_reflns_limit_h_max 14
_diffrn_reflns_limit_h_min -14
_diffrn_reflns_limit_k_max 21
_diffrn_reflns_limit_k_min 0
_diffrn_reflns_limit_l_max 24
_diffrn_reflns_limit_l_min 0
_diffrn_reflns_number 63793
_diffrn_reflns_theta_full 26.37
_diffrn_reflns_theta_max 26.37
_diffrn_reflns_theta_min 1.57
_exptl_absorpt_coefficient_mu 0.823
_exptl_absorpt_correction_T_max 0.9398
_exptl_absorpt_correction_T_min 0.83202
_exptl_absorpt_correction_type empirical
_exptl_absorpt_process_details SADABS-2008/1
_exptl_crystal_colour yellow
_exptl_crystal_density_diffrn 1.217
_exptl_crystal_density_method 'not measured'
_exptl_crystal_description plate
_exptl_crystal_F_000 1536
_exptl_crystal_size_max 0.2
_exptl_crystal_size_mid 0.1
_exptl_crystal_size_min 0.05
_refine_diff_density_max 0.297
_refine_diff_density_min -0.330
_refine_diff_density_rms 0.046
_refine_ls_extinction_method none
_refine_ls_goodness_of_fit_ref 1.047
_refine_ls_hydrogen_treatment constr
_refine_ls_matrix_type full
_refine_ls_number_parameters 449
_refine_ls_number_reflns 8000
_refine_ls_number_restraints 0
_refine_ls_restrained_S_all 1.047
_refine_ls_R_factor_all 0.0339
_refine_ls_R_factor_gt 0.0279
_refine_ls_shift/su_max 0.003
_refine_ls_shift/su_mean 0.000
_refine_ls_structure_factor_coef Fsqd
_refine_ls_weighting_details 'calc w=1/[\s^2^(Fo^2^)+(0.0273P)^2^+1.9981P] where P=(Fo^2^+2Fc^2^)/3'
_refine_ls_weighting_scheme calc
_refine_ls_wR_factor_gt 0.0666
_refine_ls_wR_factor_ref 0.0689
_reflns_number_gt 6995
_reflns_number_total 8000
_reflns_threshold_expression >2sigma(I)
_cod_data_source_file ja808656t_si_002_4.cif
_cod_data_source_block 6
_cod_database_code 4103830

loop_
_symmetry_equiv_pos_as_xyz
'x, y, z'
'-x+1/2, y+1/2, -z+1/2'
'-x, -y, -z'
'x-1/2, -y-1/2, z-1/2'

loop_
_atom_site_label
_atom_site_type_symbol
_atom_site_fract_x
_atom_site_fract_y
_atom_site_fract_z
_atom_site_U_iso_or_equiv
_atom_site_adp_type
_atom_site_occupancy
_atom_site_symmetry_multiplicity
_atom_site_calc_flag
_atom_site_refinement_flags
Ge1 Ge 0.903753(13) 0.943733(9) 0.759610(8) 0.01387(5) Uani 1 1 d .
O4 O 0.80897(9) 0.73154(6) 0.70306(6) 0.0188(2) Uani 1 1 d .
O3 O 1.00691(9) 0.73445(6) 0.74996(6) 0.0196(2) Uani 1 1 d .
N1 N 1.06344(11) 0.92203(7) 0.73966(6) 0.0148(3) Uani 1 1 d .
C27 C 0.98384(13) 0.85885(9) 0.63094(8) 0.0168(3) Uani 1 1 d .
H27 H 1.0010 0.8204 0.6009 0.020 Uiso 1 1 calc R
N2 N 0.82465(11) 0.93098(7) 0.65822(6) 0.0161(3) Uani 1 1 d .
O2 O 0.79212(9) 0.82437(6) 0.94582(5) 0.0194(2) Uani 1 1 d .
O1 O 0.81178(13) 0.93108(7) 0.88611(7) 0.0340(3) Uani 1 1 d .
C17 C 1.33646(14) 0.93797(10) 0.88289(9) 0.0229(3) Uani 1 1 d .
H17 H 1.3770 0.9109 0.9229 0.027 Uiso 1 1 calc R
C32 C 0.81524(14) 0.86278(9) 0.89171(8) 0.0206(3) Uani 1 1 d .
C26 C 1.07773(13) 0.88006(8) 0.68618(8) 0.0161(3) Uani 1 1 d .
C4 C 0.51416(15) 1.06214(11) 0.58774(10) 0.0319(4) Uani 1 1 d .
H4 H 0.4449 1.0923 0.5729 0.038 Uiso 1 1 calc R
C30 C 0.88001(13) 0.82865(9) 0.78319(8) 0.0165(3) Uani 1 1 d .
C13 C 1.16908(13) 0.95237(9) 0.78633(8) 0.0160(3) Uani 1 1 d .
C37 C 0.90857(13) 0.76085(9) 0.74385(8) 0.0161(3) Uani 1 1 d .
C1 C 0.71693(13) 0.97449(9) 0.63241(8) 0.0190(3) Uani 1 1 d .
C39 C 0.85827(15) 0.59554(9) 0.72112(9) 0.0240(4) Uani 1 1 d .
H39A H 0.9432 0.6037 0.7401 0.036 Uiso 1 1 calc R
H39B H 0.8460 0.5455 0.6987 0.036 Uiso 1 1 calc R
H39C H 0.8161 0.5978 0.7588 0.036 Uiso 1 1 calc R
C25 C 1.20012(13) 0.85335(9) 0.68313(8) 0.0210(3) Uani 1 1 d .
H25A H 1.2517 0.8976 0.6828 0.032 Uiso 1 1 calc R
H25B H 1.1955 0.8234 0.6408 0.032 Uiso 1 1 calc R
H25C H 1.2328 0.8217 0.7238 0.032 Uiso 1 1 calc R
C16 C 1.38701(14) 1.00278(10) 0.86301(9) 0.0254(4) Uani 1 1 d .
H16 H 1.4646 1.0176 0.8868 0.030 Uiso 1 1 calc R
C2 C 0.60841(14) 0.94817(9) 0.64354(9) 0.0225(3) Uani 1 1 d .
C33 C 0.75333(14) 0.86568(9) 1.00198(8) 0.0193(3) Uani 1 1 d .
C5 C 0.62110(15) 1.08660(11) 0.57595(9) 0.0274(4) Uani 1 1 d .
H5 H 0.6245 1.1333 0.5523 0.033 Uiso 1 1 calc R
C6 C 0.72447(14) 1.04379(9) 0.59825(8) 0.0215(3) Uani 1 1 d .
C19 C 1.17207(14) 0.84222(9) 0.87110(8) 0.0209(3) Uani 1 1 d .
H19 H 1.1062 0.8238 0.8326 0.025 Uiso 1 1 calc R
C23 C 1.14030(18) 1.15574(10) 0.74422(10) 0.0311(4) Uani 1 1 d .
H23A H 1.1096 1.1537 0.7864 0.047 Uiso 1 1 calc R
H23B H 1.0886 1.1881 0.7096 0.047 Uiso 1 1 calc R
H23C H 1.2207 1.1770 0.7554 0.047 Uiso 1 1 calc R
C18 C 1.22695(13) 0.91139(9) 0.84540(8) 0.0185(3) Uani 1 1 d .
C24 C 1.19289(19) 1.07524(11) 0.64973(9) 0.0339(4) Uani 1 1 d .
H24A H 1.2750 1.0936 0.6613 0.051 Uiso 1 1 calc R
H24B H 1.1447 1.1087 0.6147 0.051 Uiso 1 1 calc R
H24C H 1.1908 1.0233 0.6313 0.051 Uiso 1 1 calc R
C7 C 0.83970(15) 1.07389(10) 0.58418(9) 0.0254(4) Uani 1 1 d .
H7 H 0.9050 1.0386 0.6067 0.031 Uiso 1 1 calc R
C12 C 0.50346(15) 0.82189(11) 0.62898(11) 0.0340(4) Uani 1 1 d .
H12A H 0.4255 0.8465 0.6203 0.051 Uiso 1 1 calc R
H12B H 0.4992 0.7722 0.6509 0.051 Uiso 1 1 calc R
H12C H 0.5271 0.8149 0.5849 0.051 Uiso 1 1 calc R
C38 C 0.81102(14) 0.65697(9) 0.66809(8) 0.0191(3) Uani 1 1 d .
C15 C 1.32474(14) 1.04615(10) 0.80849(9) 0.0231(4) Uani 1 1 d .
H15 H 1.3581 1.0923 0.7967 0.028 Uiso 1 1 calc R
C10 C 0.59518(14) 0.87211(10) 0.67737(9) 0.0256(4) Uani 1 1 d .
H10 H 0.6735 0.8454 0.6860 0.031 Uiso 1 1 calc R
C22 C 1.14338(14) 1.07542(9) 0.71494(8) 0.0216(3) Uani 1 1 d .
H22 H 1.0600 1.0561 0.7018 0.026 Uiso 1 1 calc R
C41 C 0.88174(15) 0.66321(9) 0.61228(8) 0.0226(3) Uani 1 1 d .
H41A H 0.8502 0.7050 0.5806 0.034 Uiso 1 1 calc R
H41B H 0.8754 0.6154 0.5861 0.034 Uiso 1 1 calc R
H41C H 0.9652 0.6732 0.6341 0.034 Uiso 1 1 calc R
C28 C 0.86842(13) 0.88746(9) 0.61490(8) 0.0171(3) Uani 1 1 d .
C34 C 0.72418(19) 0.80165(11) 1.04659(10) 0.0345(4) Uani 1 1 d .
H34A H 0.6595 0.7708 1.0193 0.052 Uiso 1 1 calc R
H34B H 0.6997 0.8231 1.0869 0.052 Uiso 1 1 calc R
H34C H 0.7945 0.7696 1.0624 0.052 Uiso 1 1 calc R
C36 C 0.64295(16) 0.91177(12) 0.97136(9) 0.0341(4) Uani 1 1 d .
H36A H 0.6647 0.9562 0.9469 0.051 Uiso 1 1 calc R
H36B H 0.6062 0.9288 1.0087 0.051 Uiso 1 1 calc R
H36C H 0.5866 0.8801 0.9387 0.051 Uiso 1 1 calc R
C40 C 0.68035(14) 0.64324(10) 0.63546(9) 0.0263(4) Uani 1 1 d .
H40A H 0.6352 0.6437 0.6717 0.040 Uiso 1 1 calc R
H40B H 0.6709 0.5937 0.6120 0.040 Uiso 1 1 calc R
H40C H 0.6508 0.6835 0.6016 0.040 Uiso 1 1 calc R
C14 C 1.21326(14) 1.02301(9) 0.77043(8) 0.0193(3) Uani 1 1 d .
C29 C 0.79040(15) 0.86744(10) 0.54495(8) 0.0239(4) Uani 1 1 d .
H29A H 0.7243 0.8356 0.5515 0.036 Uiso 1 1 calc R
H29B H 0.8370 0.8395 0.5175 0.036 Uiso 1 1 calc R
H29C H 0.7592 0.9142 0.5204 0.036 Uiso 1 1 calc R
C31 C 0.84450(14) 0.80861(9) 0.84057(8) 0.0196(3) Uani 1 1 d .
H31 H 0.8375 0.7558 0.8492 0.023 Uiso 1 1 calc R
C20 C 1.25930(18) 0.77658(11) 0.89266(10) 0.0343(4) Uani 1 1 d .
H20A H 1.2982 0.7650 0.8548 0.051 Uiso 1 1 calc R
H20B H 1.2164 0.7315 0.9029 0.051 Uiso 1 1 calc R
H20C H 1.3193 0.7912 0.9341 0.051 Uiso 1 1 calc R
C8 C 0.86863(16) 1.15296(10) 0.61570(10) 0.0306(4) Uani 1 1 d .
H8A H 0.8074 1.1891 0.5930 0.046 Uiso 1 1 calc R
H8B H 0.9459 1.1694 0.6088 0.046 Uiso 1 1 calc R
H8C H 0.8711 1.1511 0.6655 0.046 Uiso 1 1 calc R
C35 C 0.85450(15) 0.91381(11) 1.04237(9) 0.0293(4) Uani 1 1 d .
H35A H 0.9240 0.8815 1.0594 0.044 Uiso 1 1 calc R
H35B H 0.8306 0.9377 1.0819 0.044 Uiso 1 1 calc R
H35C H 0.8743 0.9534 1.0120 0.044 Uiso 1 1 calc R
C21 C 1.11831(16) 0.86539(10) 0.93228(9) 0.0279(4) Uani 1 1 d .
H21A H 1.1815 0.8832 0.9709 0.042 Uiso 1 1 calc R
H21B H 1.0786 0.8214 0.9473 0.042 Uiso 1 1 calc R
H21C H 1.0606 0.9064 0.9176 0.042 Uiso 1 1 calc R
C9 C 0.8358(2) 1.07613(13) 0.50634(10) 0.0442(5) Uani 1 1 d .
H9A H 0.8188 1.0250 0.4866 0.066 Uiso 1 1 calc R
H9B H 0.9126 1.0934 0.4992 0.066 Uiso 1 1 calc R
H9C H 0.7735 1.1113 0.4833 0.066 Uiso 1 1 calc R
C11 C 0.56138(17) 0.88196(11) 0.74713(10) 0.0324(4) Uani 1 1 d .
H11A H 0.6226 0.9118 0.7784 0.049 Uiso 1 1 calc R
H11B H 0.5547 0.8318 0.7677 0.049 Uiso 1 1 calc R
H11C H 0.4851 0.9085 0.7400 0.049 Uiso 1 1 calc R
C3 C 0.50818(15) 0.99390(11) 0.62107(9) 0.0292(4) Uani 1 1 d .
H3 H 0.4342 0.9775 0.6290 0.035 Uiso 1 1 calc R

loop_
_atom_site_aniso_label
_atom_site_aniso_U_11
_atom_site_aniso_U_22
_atom_site_aniso_U_33
_atom_site_aniso_U_23
_atom_site_aniso_U_13
_atom_site_aniso_U_12
Ge1 0.01561(8) 0.01312(8) 0.01282(8) -0.00035(6) 0.00317(6) 0.00073(6)
O4 0.0189(5) 0.0163(5) 0.0200(6) -0.0042(4) 0.0022(4) -0.0009(4)
O3 0.0190(5) 0.0186(6) 0.0208(6) -0.0022(4) 0.0036(4) 0.0000(4)
N1 0.0157(6) 0.0145(6) 0.0137(6) 0.0001(5) 0.0025(5) -0.0004(5)
C27 0.0218(7) 0.0149(7) 0.0140(7) -0.0019(6) 0.0050(6) 0.0003(6)
N2 0.0158(6) 0.0171(7) 0.0144(6) 0.0015(5) 0.0014(5) 0.0020(5)
O2 0.0263(6) 0.0176(6) 0.0161(5) -0.0001(4) 0.0084(4) 0.0005(4)
O1 0.0626(9) 0.0171(6) 0.0294(7) 0.0002(5) 0.0255(6) 0.0014(6)
C17 0.0198(8) 0.0256(9) 0.0208(8) -0.0033(7) -0.0005(6) 0.0033(7)
C32 0.0239(8) 0.0204(8) 0.0186(8) -0.0001(6) 0.0070(6) -0.0015(6)
C26 0.0191(7) 0.0128(7) 0.0176(7) 0.0028(6) 0.0065(6) 0.0006(6)
C4 0.0235(8) 0.0344(10) 0.0324(10) -0.0013(8) -0.0046(7) 0.0115(8)
C30 0.0158(7) 0.0173(8) 0.0156(7) -0.0010(6) 0.0018(6) -0.0005(6)
C13 0.0134(7) 0.0176(8) 0.0171(7) -0.0037(6) 0.0039(6) 0.0009(6)
C37 0.0215(7) 0.0144(7) 0.0129(7) 0.0014(6) 0.0045(6) -0.0028(6)
C1 0.0199(7) 0.0211(8) 0.0138(7) -0.0014(6) -0.0005(6) 0.0053(6)
C39 0.0288(9) 0.0179(8) 0.0248(9) 0.0009(7) 0.0048(7) -0.0035(7)
C25 0.0194(8) 0.0222(8) 0.0223(8) -0.0026(7) 0.0065(6) 0.0021(6)
C16 0.0152(7) 0.0302(9) 0.0293(9) -0.0081(7) 0.0022(7) -0.0018(7)
C2 0.0198(8) 0.0233(9) 0.0222(8) -0.0030(7) 0.0002(6) 0.0019(6)
C33 0.0224(8) 0.0213(8) 0.0150(8) -0.0014(6) 0.0060(6) 0.0020(6)
C5 0.0316(9) 0.0258(9) 0.0220(9) 0.0037(7) 0.0003(7) 0.0089(7)
C6 0.0250(8) 0.0232(9) 0.0150(8) 0.0005(6) 0.0023(6) 0.0058(7)
C19 0.0254(8) 0.0185(8) 0.0157(8) 0.0000(6) -0.0013(6) 0.0001(6)
C23 0.0436(10) 0.0227(9) 0.0265(9) -0.0002(7) 0.0070(8) 0.0042(8)
C18 0.0198(7) 0.0167(8) 0.0188(8) -0.0031(6) 0.0038(6) 0.0023(6)
C24 0.0530(12) 0.0270(10) 0.0249(9) 0.0033(8) 0.0155(9) 0.0048(8)
C7 0.0311(9) 0.0229(9) 0.0242(9) 0.0077(7) 0.0102(7) 0.0074(7)
C12 0.0230(9) 0.0283(10) 0.0492(12) -0.0090(9) 0.0055(8) -0.0031(7)
C38 0.0218(8) 0.0146(7) 0.0204(8) -0.0046(6) 0.0037(6) -0.0006(6)
C15 0.0203(8) 0.0233(9) 0.0275(9) -0.0063(7) 0.0089(7) -0.0048(6)
C10 0.0167(7) 0.0241(9) 0.0347(10) -0.0017(7) 0.0031(7) -0.0001(6)
C22 0.0240(8) 0.0177(8) 0.0228(8) 0.0002(6) 0.0049(7) -0.0034(6)
C41 0.0281(8) 0.0206(8) 0.0190(8) -0.0027(7) 0.0048(7) 0.0008(7)
C28 0.0210(7) 0.0154(7) 0.0147(7) 0.0014(6) 0.0039(6) -0.0015(6)
C34 0.0561(12) 0.0289(10) 0.0245(9) -0.0009(8) 0.0216(9) -0.0035(9)
C36 0.0258(9) 0.0520(12) 0.0240(9) -0.0037(9) 0.0050(7) 0.0151(9)
C40 0.0228(8) 0.0229(9) 0.0307(9) -0.0067(7) 0.0007(7) -0.0034(7)
C14 0.0199(7) 0.0195(8) 0.0197(8) -0.0037(6) 0.0070(6) -0.0005(6)
C29 0.0264(8) 0.0257(9) 0.0170(8) -0.0041(7) -0.0005(7) 0.0031(7)
C31 0.0234(8) 0.0156(8) 0.0202(8) -0.0007(6) 0.0060(6) -0.0010(6)
C20 0.0453(11) 0.0234(9) 0.0306(10) 0.0022(8) 0.0010(8) 0.0076(8)
C8 0.0325(9) 0.0264(10) 0.0340(10) 0.0037(8) 0.0097(8) 0.0035(8)
C35 0.0286(9) 0.0340(10) 0.0250(9) -0.0099(8) 0.0057(7) -0.0021(8)
C21 0.0328(9) 0.0290(10) 0.0215(9) -0.0005(7) 0.0056(7) -0.0048(7)
C9 0.0683(15) 0.0395(12) 0.0317(11) 0.0011(9) 0.0255(10) -0.0024(11)
C11 0.0308(9) 0.0293(10) 0.0383(11) 0.0009(8) 0.0105(8) -0.0024(8)
C3 0.0174(8) 0.0330(10) 0.0340(10) -0.0036(8) -0.0008(7) 0.0036(7)

loop_
_atom_type_symbol
_atom_type_description
_atom_type_scat_dispersion_real
_atom_type_scat_dispersion_imag
_atom_type_scat_source
C C 0.0033 0.0016 'International Tables Vol C Tables 4.2.6.8 and 6.1.1.4'
H H 0.0000 0.0000 'International Tables Vol C Tables 4.2.6.8 and 6.1.1.4'
N N 0.0061 0.0033 'International Tables Vol C Tables 4.2.6.8 and 6.1.1.4'
O O 0.0106 0.0060 'International Tables Vol C Tables 4.2.6.8 and 6.1.1.4'
Ge Ge 0.1547 1.8001 'International Tables Vol C Tables 4.2.6.8 and 6.1.1.4'

loop_
_geom_angle_atom_site_label_1
_geom_angle_atom_site_label_2
_geom_angle_atom_site_label_3
_geom_angle
N1 Ge1 N2 90.73(5)
N1 Ge1 C30 91.95(5)
N2 Ge1 C30 93.50(5)
C37 O4 C38 120.85(12)
C26 N1 C13 117.91(12)
C26 N1 Ge1 123.20(10)
C13 N1 Ge1 118.89(9)
C28 C27 C26 127.78(14)
C28 N2 C1 119.89(13)
C28 N2 Ge1 123.37(10)
C1 N2 Ge1 116.69(10)
C32 O2 C33 120.13(12)
C16 C17 C18 121.25(15)
O1 C32 O2 124.40(15)
O1 C32 C31 125.74(15)
O2 C32 C31 109.85(13)
N1 C26 C27 123.42(14)
N1 C26 C25 119.57(13)
C27 C26 C25 117.01(13)
C3 C4 C5 119.80(16)
C31 C30 C37 112.20(14)
C31 C30 Ge1 121.37(11)
C37 C30 Ge1 126.25(11)
C14 C13 C18 120.64(14)
C14 C13 N1 118.55(13)
C18 C13 N1 120.80(13)
O3 C37 O4 124.75(14)
O3 C37 C30 124.51(14)
O4 C37 C30 110.68(12)
C2 C1 C6 121.16(14)
C2 C1 N2 119.99(14)
C6 C1 N2 118.83(14)
C17 C16 C15 119.89(15)
C3 C2 C1 117.99(16)
C3 C2 C10 119.07(15)
C1 C2 C10 122.93(14)
O2 C33 C34 102.69(13)
O2 C33 C35 109.78(13)
C34 C33 C35 110.81(14)
O2 C33 C36 109.54(13)
C34 C33 C36 110.43(15)
C35 C33 C36 113.09(15)
C4 C5 C6 121.09(17)
C5 C6 C1 118.38(16)
C5 C6 C7 118.69(15)
C1 C6 C7 122.93(14)
C18 C19 C20 113.46(14)
C18 C19 C21 109.22(13)
C20 C19 C21 109.94(14)
C17 C18 C13 118.25(15)
C17 C18 C19 119.41(14)
C13 C18 C19 122.28(14)
C6 C7 C8 111.18(14)
C6 C7 C9 111.61(16)
C8 C7 C9 109.91(15)
O4 C38 C39 110.29(13)
O4 C38 C41 110.09(12)
C39 C38 C41 112.59(13)
O4 C38 C40 102.54(12)
C39 C38 C40 110.30(14)
C41 C38 C40 110.58(14)
C16 C15 C14 120.88(16)
C2 C10 C11 111.79(15)
C2 C10 C12 110.86(15)
C11 C10 C12 110.15(15)
C14 C22 C24 111.64(14)
C14 C22 C23 109.92(14)
C24 C22 C23 111.59(14)
N2 C28 C27 123.11(14)
N2 C28 C29 119.14(14)
C27 C28 C29 117.75(14)
C15 C14 C13 118.36(15)
C15 C14 C22 119.17(15)
C13 C14 C22 122.45(14)
C30 C31 C32 124.86(15)
C4 C3 C2 121.55(17)

loop_
_geom_bond_atom_site_label_1
_geom_bond_atom_site_label_2
_geom_bond_distance
Ge1 N1 2.0133(13)
Ge1 N2 2.0175(13)
Ge1 C30 2.1060(16)
O4 C37 1.3491(18)
O4 C38 1.4836(18)
O3 C37 1.2095(18)
N1 C26 1.3301(19)
N1 C13 1.4545(19)
C27 C28 1.395(2)
C27 C26 1.404(2)
N2 C28 1.332(2)
N2 C1 1.4521(19)
O2 C32 1.3428(19)
O2 C33 1.4799(18)
O1 C32 1.204(2)
C17 C16 1.378(2)
C17 C18 1.395(2)
C32 C31 1.483(2)
C26 C25 1.507(2)
C4 C3 1.377(3)
C4 C5 1.380(3)
C30 C31 1.340(2)
C30 C37 1.500(2)
C13 C14 1.404(2)
C13 C18 1.405(2)
C1 C2 1.403(2)
C1 C6 1.404(2)
C39 C38 1.517(2)
C16 C15 1.381(2)
C2 C3 1.398(2)
C2 C10 1.517(2)
C33 C34 1.514(2)
C33 C35 1.515(2)
C33 C36 1.517(2)
C5 C6 1.397(2)
C6 C7 1.519(2)
C19 C18 1.512(2)
C19 C20 1.528(2)
C19 C21 1.537(2)
C23 C22 1.528(2)
C24 C22 1.526(2)
C7 C8 1.527(2)
C7 C9 1.530(2)
C12 C10 1.535(2)
C38 C41 1.521(2)
C38 C40 1.522(2)
C15 C14 1.398(2)
C10 C11 1.528(3)
C22 C14 1.517(2)
C28 C29 1.511(2)

loop_
_geom_torsion_atom_site_label_1
_geom_torsion_atom_site_label_2
_geom_torsion_atom_site_label_3
_geom_torsion_atom_site_label_4
_geom_torsion
N2 Ge1 N1 C26 -26.62(12)
C30 Ge1 N1 C26 66.91(12)
N2 Ge1 N1 C13 154.47(11)
C30 Ge1 N1 C13 -112.00(11)
N1 Ge1 N2 C28 27.10(12)
C30 Ge1 N2 C28 -64.90(13)
N1 Ge1 N2 C1 -150.62(11)
C30 Ge1 N2 C1 117.38(11)
C33 O2 C32 O1 3.4(2)
C33 O2 C32 C31 -176.26(12)
C13 N1 C26 C27 -168.35(14)
Ge1 N1 C26 C27 12.7(2)
C13 N1 C26 C25 11.4(2)
Ge1 N1 C26 C25 -167.57(11)
C28 C27 C26 N1 12.8(3)
C28 C27 C26 C25 -166.87(15)
N1 Ge1 C30 C31 132.11(13)
N2 Ge1 C30 C31 -137.04(13)
N1 Ge1 C30 C37 -42.59(13)
N2 Ge1 C30 C37 48.26(13)
C26 N1 C13 C14 87.77(17)
Ge1 N1 C13 C14 -93.26(14)
C26 N1 C13 C18 -91.16(17)
Ge1 N1 C13 C18 87.81(15)
C38 O4 C37 O3 7.7(2)
C38 O4 C37 C30 -169.69(12)
C31 C30 C37 O3 -94.89(18)
Ge1 C30 C37 O3 80.22(18)
C31 C30 C37 O4 82.50(16)
Ge1 C30 C37 O4 -102.39(13)
C28 N2 C1 C2 101.46(18)
Ge1 N2 C1 C2 -80.74(16)
C28 N2 C1 C6 -80.36(19)
Ge1 N2 C1 C6 97.45(15)
C18 C17 C16 C15 5.4(3)
C6 C1 C2 C3 -1.5(2)
N2 C1 C2 C3 176.63(14)
C6 C1 C2 C10 177.26(15)
N2 C1 C2 C10 -4.6(2)
C32 O2 C33 C34 173.78(14)
C32 O2 C33 C35 -68.32(18)
C32 O2 C33 C36 56.42(19)
C3 C4 C5 C6 -1.0(3)
C4 C5 C6 C1 0.7(3)
C4 C5 C6 C7 -179.62(16)
C2 C1 C6 C5 0.5(2)
N2 C1 C6 C5 -177.61(14)
C2 C1 C6 C7 -179.09(15)
N2 C1 C6 C7 2.7(2)
C16 C17 C18 C13 0.2(2)
C16 C17 C18 C19 -177.03(15)
C14 C13 C18 C17 -7.6(2)
N1 C13 C18 C17 171.29(14)
C14 C13 C18 C19 169.53(14)
N1 C13 C18 C19 -11.6(2)
C20 C19 C18 C17 -46.1(2)
C21 C19 C18 C17 76.92(18)
C20 C19 C18 C13 136.78(16)
C21 C19 C18 C13 -100.19(17)
C5 C6 C7 C8 57.3(2)
C1 C6 C7 C8 -123.05(17)
C5 C6 C7 C9 -65.8(2)
C1 C6 C7 C9 113.83(18)
C37 O4 C38 C39 56.54(17)
C37 O4 C38 C41 -68.30(17)
C37 O4 C38 C40 174.01(13)
C17 C16 C15 C14 -3.6(2)
C3 C2 C10 C11 -66.5(2)
C1 C2 C10 C11 114.76(18)
C3 C2 C10 C12 56.8(2)
C1 C2 C10 C12 -121.92(17)
C1 N2 C28 C27 164.14(14)
Ge1 N2 C28 C27 -13.5(2)
C1 N2 C28 C29 -16.0(2)
Ge1 N2 C28 C29 166.33(11)
C26 C27 C28 N2 -12.4(3)
C26 C27 C28 C29 167.79(15)
C16 C15 C14 C13 -3.7(2)
C16 C15 C14 C22 174.92(15)
C18 C13 C14 C15 9.3(2)
N1 C13 C14 C15 -169.61(13)
C18 C13 C14 C22 -169.23(14)
N1 C13 C14 C22 11.8(2)
C24 C22 C14 C15 75.50(19)
C23 C22 C14 C15 -48.9(2)
C24 C22 C14 C13 -105.96(17)
C23 C22 C14 C13 129.64(16)
C37 C30 C31 C32 177.17(14)
Ge1 C30 C31 C32 1.8(2)
O1 C32 C31 C30 5.3(3)
O2 C32 C31 C30 -175.03(15)
C5 C4 C3 C2 0.0(3)
C1 C2 C3 C4 1.2(3)
C10 C2 C3 C4 -177.57(16)
